data_7018131
loop_
_publ_author_name
'Breen, John M.'
'Cl\'erac, Rodolphe'
'Zhang, Lei'
'Cloonan, Suzanne M.'
'Kennedy, Elaine'
'Feeney, Martin'
'McCabe, Thomas'
'Williams, D. Clive'
'Schmitt, Wolfgang'

_publ_section_title
;
 Self-assembly of hybrid organic-inorganic polyoxovanadates:
 functionalised mixed-valent clusters and molecular cages.
;
_journal_issue 10
_journal_name_full 'Dalton transactions (Cambridge, England : 2003)'
_journal_page_first 2918
_journal_page_last 2926
_journal_paper_doi 10.1039/c2dt11153e
_journal_volume 41
_journal_year 2012
_chemical_formula_sum 'C40 H127 N0 Na10 O93.5 P8 V10'
_chemical_formula_weight 3091.48
_chemical_name_systematic
;
?
;
_space_group_IT_number 2
_symmetry_cell_setting triclinic
_symmetry_space_group_name_Hall '-P 1'
_symmetry_space_group_name_H-M 'P -1'
_atom_sites_solution_hydrogens geom
_atom_sites_solution_primary direct
_atom_sites_solution_secondary difmap
_audit_creation_method SHELXL-97
_cell_angle_alpha 109.381(2)
_cell_angle_beta 106.595(2)
_cell_angle_gamma 107.314(2)
_cell_formula_units_Z 1
_cell_length_a 14.9555(15)
_cell_length_b 15.1182(15)
_cell_length_c 17.0608(17)
_cell_measurement_reflns_used 5495
_cell_measurement_temperature 150(2)
_cell_measurement_theta_max 25.015
_cell_measurement_theta_min 2.16
_cell_volume 3141.7(6)
_computing_cell_refinement 'Bruker Smart'
_computing_data_collection 'Bruker Smart'
_computing_data_reduction 'Bruker Smart'
_computing_structure_refinement 'SHELXL-97 (Sheldrick, 1997)'
_computing_structure_solution 'SHELXS-97 (Sheldrick, 1990)'
_diffrn_ambient_temperature 150(2)
_diffrn_measured_fraction_theta_full 0.996
_diffrn_measured_fraction_theta_max 0.996
_diffrn_measurement_device_type 'Bruker Smart Apex'
_diffrn_measurement_method 'area detector, omega scans'
_diffrn_radiation_monochromator graphite
_diffrn_radiation_source 'fine-focus sealed tube'
_diffrn_radiation_type MoK\a
_diffrn_radiation_wavelength 0.71073
_diffrn_reflns_av_R_equivalents 0.0611
_diffrn_reflns_av_sigmaI/netI 0.0716
_diffrn_reflns_limit_h_max 17
_diffrn_reflns_limit_h_min -17
_diffrn_reflns_limit_k_max 17
_diffrn_reflns_limit_k_min -17
_diffrn_reflns_limit_l_max 20
_diffrn_reflns_limit_l_min -20
_diffrn_reflns_number 33332
_diffrn_reflns_theta_full 25.00
_diffrn_reflns_theta_max 25.00
_diffrn_reflns_theta_min 1.56
_exptl_absorpt_coefficient_mu 0.955
_exptl_absorpt_correction_T_max 0.6
_exptl_absorpt_correction_T_min 0.5
_exptl_absorpt_correction_type multi-scan
_exptl_absorpt_process_details 'SABAS Bruker 2001'
_exptl_crystal_colour green
_exptl_crystal_density_diffrn 1.634
_exptl_crystal_density_method 'not measured'
_exptl_crystal_description cube
_exptl_crystal_F_000 1575
_exptl_crystal_size_max 0.10
_exptl_crystal_size_mid 0.10
_exptl_crystal_size_min 0.10
_refine_diff_density_max 3.269
_refine_diff_density_min -1.639
_refine_diff_density_rms 0.226
_refine_ls_extinction_method none
_refine_ls_goodness_of_fit_ref 1.016
_refine_ls_hydrogen_treatment constr
_refine_ls_matrix_type full
_refine_ls_number_parameters 671
_refine_ls_number_reflns 11020
_refine_ls_number_restraints 6
_refine_ls_restrained_S_all 1.016
_refine_ls_R_factor_all 0.1327
_refine_ls_R_factor_gt 0.1101
_refine_ls_shift/su_max 0.020
_refine_ls_shift/su_mean 0.000
_refine_ls_structure_factor_coef Fsqd
_refine_ls_weighting_details 'calc w=1/[\s^2^(Fo^2^)+(0.1725P)^2^+39.9486P] where P=(Fo^2^+2Fc^2^)/3'
_refine_ls_weighting_scheme calc
_refine_ls_wR_factor_gt 0.2895
_refine_ls_wR_factor_ref 0.3064
_reflns_number_gt 8149
_reflns_number_total 11020
_reflns_threshold_expression >2sigma(I)
_cod_data_source_file c2dt11153e.txt
_cod_data_source_block 5
_cod_depositor_comments
;
The following automatic conversions were performed:

'_symmetry_cell_setting' value 'Triclinic' changed to 'triclinic'
according to /home/saulius/struct/CIF-dictionaries/cif_core.dic
dictionary named 'cif_core.dic' version 2.4.1 from 2010-06-29.

Automatic conversion script
Id: cif_fix_values 1715 2011-07-08 13:25:40Z adriana 
;
_cod_original_cell_volume 3141.7(5)
_cod_original_formula_sum 'C40 H127 N0 Na10 O93.50 P8 V10'
_cod_database_code 7018131

loop_
_symmetry_equiv_pos_as_xyz
'x, y, z'
'-x, -y, -z'

loop_
_atom_site_label
_atom_site_type_symbol
_atom_site_fract_x
_atom_site_fract_y
_atom_site_fract_z
_atom_site_U_iso_or_equiv
_atom_site_adp_type
_atom_site_occupancy
_atom_site_symmetry_multiplicity
_atom_site_calc_flag
_atom_site_refinement_flags
V2 V -0.24238(10) 0.96459(11) 0.66692(10) 0.0182(3) Uani 1 1 d .
V3 V -0.00525(10) 0.94679(11) 0.65925(10) 0.0188(3) Uani 1 1 d .
V4 V 0.32998(10) 1.29047(10) 1.33672(10) 0.0171(3) Uani 1 1 d .
V5 V 0.09459(11) 1.30794(11) 1.34531(10) 0.0190(4) Uani 1 1 d .
V1 V -0.21614(10) 0.78157(10) 0.56585(9) 0.0163(3) Uani 1 1 d .
P1 P -0.01341(17) 1.15684(18) 0.78412(16) 0.0231(5) Uani 1 1 d .
P2 P -0.14505(17) 1.13118(18) 1.23027(16) 0.0232(5) Uani 1 1 d .
P3 P 0.20384(17) 1.38689(18) 1.22669(16) 0.0223(5) Uani 1 1 d .
P4 P -0.36051(17) 0.90386(17) 0.78752(16) 0.0227(5) Uani 1 1 d .
Na1 Na -0.2788(3) 0.7890(3) 0.3383(2) 0.0282(8) Uani 1 1 d .
Na2 Na -0.3913(3) 0.5502(3) 0.3322(2) 0.0254(8) Uani 1 1 d .
Na3 Na -0.3086(5) 0.3782(5) 0.3445(5) 0.0813(18) Uani 1 1 d .
Na5 Na -0.3418(7) 0.9776(6) 0.3726(6) 0.101(2) Uani 1 1 d U
O1W O -0.3476(7) 0.3521(7) -0.2130(6) 0.054(2) Uani 1 1 d .
O1 O -0.3077(4) 0.8118(4) 0.6167(4) 0.0189(12) Uani 1 1 d .
O2 O -0.1493(4) 0.9284(4) 0.6150(4) 0.0191(12) Uani 1 1 d .
O4 O 0.2361(4) 1.3192(4) 1.3901(4) 0.0186(12) Uani 1 1 d .
O3 O -0.0775(4) 0.7971(5) 0.6082(4) 0.0220(13) Uani 1 1 d .
O5 O -0.2730(4) 0.7283(4) 0.4557(4) 0.0204(13) Uani 1 1 d .
O44 O -0.1060(5) 0.8082(5) 0.3683(5) 0.0305(15) Uani 1 1 d .
O45 O -0.1959(5) 0.9677(5) 0.4642(5) 0.0310(15) Uani 1 1 d .
O46 O -0.4384(6) 0.7981(7) 0.3469(6) 0.056(2) Uani 1 1 d .
O47 O -0.3903(5) 0.6145(5) 0.2213(4) 0.0291(15) Uani 1 1 d .
O43 O -0.5293(5) 0.5668(6) 0.3723(5) 0.0411(18) Uani 1 1 d .
O40 O -0.4758(5) 0.3675(5) 0.2418(5) 0.0314(15) Uani 1 1 d .
O41 O -0.3513(5) 0.4942(5) 0.4498(4) 0.0258(14) Uani 1 1 d .
O42 O -0.2323(7) 0.5338(7) 0.3323(6) 0.052(2) Uani 1 1 d .
O9 O 0.4418(4) 1.3842(4) 1.4114(4) 0.0226(13) Uani 1 1 d .
O16 O -0.3583(5) 0.7977(5) 0.7594(4) 0.0244(13) Uani 1 1 d .
O20 O 0.2649(5) 1.5032(5) 1.2663(5) 0.0354(16) Uani 1 1 d .
O14 O 0.1161(5) 1.3598(5) 1.2560(4) 0.0250(14) Uani 1 1 d .
O7 O 0.0292(5) 0.9691(5) 0.5841(4) 0.0274(14) Uani 1 1 d .
O11 O 0.0322(5) 1.0788(5) 0.7611(5) 0.0315(15) Uani 1 1 d .
O10 O -0.1290(5) 1.1035(5) 0.7580(4) 0.0266(14) Uani 1 1 d .
O18 O 0.0108(5) 1.2307(5) 0.7429(5) 0.0318(15) Uani 1 1 d .
O6 O -0.3164(5) 0.9856(5) 0.5928(5) 0.0317(15) Uani 1 1 d .
O17 O -0.2893(6) 0.9739(5) 0.7622(5) 0.0347(16) Uani 1 1 d .
O39 O -0.4685(5) 0.8945(6) 0.7507(5) 0.0369(17) Uani 1 1 d .
O15 O 0.2736(5) 1.3337(6) 1.2471(5) 0.0326(16) Uani 1 1 d .
O8 O 0.0984(5) 1.4058(5) 1.4243(5) 0.0295(15) Uani 1 1 d .
O29 O -0.2821(5) 0.8846(6) 0.2550(5) 0.043(2) Uani 1 1 d .
O34 O -0.2182(5) 1.1622(5) 1.2677(5) 0.0329(15) Uani 1 1 d .
O12 O -0.1188(5) 1.0523(5) 1.2584(4) 0.0258(14) Uani 1 1 d .
O13 O -0.0479(5) 1.2264(6) 1.2565(6) 0.048(2) Uani 1 1 d .
O50 O -0.4441(6) 0.3699(6) -0.0995(6) 0.049(2) Uani 1 1 d .
O56 O -0.2339(7) 0.4348(7) 0.4320(6) 0.057(2) Uani 1 1 d .
O58 O -0.2142(10) 1.1523(10) 0.4229(9) 0.095(4) Uiso 1 1 d .
O63 O -0.3772(10) 0.2606(10) 0.4033(9) 0.032(3) Uiso 0.50 1 d P
O65 O -0.1278(17) 0.3782(17) 0.4010(14) 0.072(6) Uiso 0.50 1 d P
O66 O -0.3726(10) 0.2088(10) 0.2090(9) 0.028(3) Uiso 0.50 1 d P
O69 O -0.2850(12) 1.0731(12) 0.4972(10) 0.039(3) Uiso 0.50 1 d P
O100 O -0.4165(13) 1.0088(13) 0.2264(11) 0.046(4) Uiso 0.50 1 d P
O205 O -0.493(3) 0.961(3) 0.297(2) 0.056(9) Uiso 0.25 1 d P
O59 O -0.5137(10) 0.2428(10) -0.4760(8) 0.089(3) Uiso 1 1 d .
O61 O -0.2696(12) 0.2083(12) -0.2604(10) 0.040(3) Uiso 0.50 1 d P
C1 C -0.3042(6) 0.9691(6) 0.9110(6) 0.0205(18) Uani 1 1 d .
C2 C -0.2778(6) 1.0775(7) 0.9609(6) 0.0219(18) Uani 1 1 d .
C3 C -0.2998(8) 1.1363(7) 0.9139(7) 0.027(2) Uani 1 1 d .
H3 H -0.3325 1.1038 0.8500 0.032 Uiso 1 1 calc R
C4 C -0.2735(8) 1.2400(8) 0.9616(7) 0.033(2) Uani 1 1 d .
H4 H -0.2873 1.2775 0.9300 0.040 Uiso 1 1 calc R
C5 C -0.2258(8) 1.2897(7) 1.0576(7) 0.031(2) Uani 1 1 d .
H5 H -0.2084 1.3600 1.0900 0.037 Uiso 1 1 calc R
C6 C -0.2046(7) 1.2335(7) 1.1044(6) 0.0235(19) Uani 1 1 d .
H6A H -0.1729 1.2669 1.1682 0.028 Uiso 1 1 calc R
C7 C -0.2296(6) 1.1281(7) 1.0580(6) 0.0209(18) Uani 1 1 d .
C8 C -0.2818(8) 0.9152(7) 0.9601(7) 0.031(2) Uani 1 1 d .
H8 H -0.2978 0.8451 0.9285 0.037 Uiso 1 1 calc R
C9 C 0.0392(7) 1.2818(8) 1.0544(7) 0.031(2) Uani 1 1 d .
H9 H -0.0021 1.2817 1.0861 0.038 Uiso 1 1 calc R
C10 C 0.1451(6) 1.3300(7) 1.1029(6) 0.0216(18) Uani 1 1 d .
C11 C 0.2091(6) 1.3325(7) 1.0540(6) 0.0217(18) Uani 1 1 d .
C12 C 0.3191(7) 1.3816(7) 1.0996(6) 0.0212(18) Uani 1 1 d .
H12 H 0.3517 1.4157 1.1635 0.025 Uiso 1 1 calc R
C13 C 0.3781(7) 1.3793(7) 1.0506(7) 0.0242(19) Uani 1 1 d .
H13 H 0.4500 1.4127 1.0819 0.029 Uiso 1 1 calc R
C14 C 0.3320(7) 1.3281(7) 0.9555(7) 0.0252(19) Uani 1 1 d .
H14 H 0.3728 1.3258 0.9234 0.030 Uiso 1 1 calc R
C15 C 0.2240(6) 1.2798(7) 0.9077(6) 0.0228(19) Uani 1 1 d .
H15 H 0.1935 1.2470 0.8438 0.027 Uiso 1 1 calc R
C16 C 0.1610(6) 1.2801(6) 0.9553(6) 0.0200(18) Uani 1 1 d .
C17 C -0.2080(6) 1.0682(7) 1.1061(7) 0.0233(19) Uani 1 1 d .
C18 C -0.2347(7) 0.9653(7) 1.0577(7) 0.028(2) Uani 1 1 d .
H18 H -0.2219 0.9272 1.0890 0.034 Uiso 1 1 calc R
C19 C 0.0493(6) 1.2289(7) 0.9076(6) 0.0227(18) Uani 1 1 d .
C20 C -0.0083(7) 1.2326(8) 0.9574(7) 0.031(2) Uani 1 1 d .
H20 H -0.0802 1.2021 0.9267 0.037 Uiso 1 1 calc R
Na6 Na -0.3428(7) 0.4751(7) 0.1014(6) 0.101(2) Uiso 1 1 d .
O2W O -0.1343(7) 0.5637(7) 0.2052(6) 0.055(2) Uiso 1 1 d .
O3W O 0.1040(7) 0.6626(7) 0.4445(6) 0.051(2) Uiso 1 1 d .
O4W O 0.4653(8) 1.1791(8) 0.8942(7) 0.071(3) Uiso 1 1 d .
O5W O 0.0408(8) 1.2971(8) 0.5437(7) 0.071(3) Uiso 1 1 d .
O6W O -0.4467(10) 0.2761(10) 0.0860(8) 0.085(3) Uiso 1 1 d .
O7W O 0.1523(11) 0.7658(11) 0.3691(9) 0.099(4) Uiso 1 1 d .
O8W O -0.0031(12) 0.4932(12) 0.2967(10) 0.113(5) Uiso 1 1 d .
O9W O 0.2490(13) 0.6149(13) 0.4330(11) 0.119(5) Uiso 1 1 d .
O10W O 0.5054(15) 1.1142(14) 0.9888(13) 0.058(5) Uiso 0.50 1 d P

loop_
_atom_site_aniso_label
_atom_site_aniso_U_11
_atom_site_aniso_U_22
_atom_site_aniso_U_33
_atom_site_aniso_U_23
_atom_site_aniso_U_13
_atom_site_aniso_U_12
V2 0.0110(7) 0.0164(7) 0.0258(8) 0.0121(6) 0.0068(6) 0.0025(6)
V3 0.0110(7) 0.0199(7) 0.0251(8) 0.0148(6) 0.0075(6) 0.0011(6)
V4 0.0110(7) 0.0143(7) 0.0236(8) 0.0106(6) 0.0071(6) 0.0006(6)
V5 0.0123(7) 0.0167(7) 0.0277(8) 0.0124(6) 0.0084(6) 0.0034(6)
V1 0.0114(7) 0.0138(7) 0.0212(7) 0.0100(6) 0.0060(6) 0.0010(5)
P1 0.0119(10) 0.0229(12) 0.0266(12) 0.0111(10) 0.0063(9) -0.0001(9)
P2 0.0123(10) 0.0205(11) 0.0292(12) 0.0147(10) 0.0027(9) -0.0003(9)
P3 0.0161(11) 0.0237(12) 0.0274(12) 0.0155(10) 0.0092(9) 0.0048(9)
P4 0.0186(11) 0.0186(11) 0.0303(13) 0.0122(10) 0.0133(10) 0.0036(9)
Na1 0.0209(18) 0.0269(19) 0.0295(19) 0.0158(16) 0.0082(15) 0.0005(15)
Na2 0.0272(19) 0.0201(17) 0.0276(19) 0.0132(15) 0.0117(15) 0.0060(15)
Na3 0.076(4) 0.077(4) 0.099(5) 0.044(4) 0.041(4) 0.036(4)
Na5 0.101(2) 0.100(2) 0.103(2) 0.0476(14) 0.0424(14) 0.0440(14)
O1W 0.062(6) 0.048(5) 0.075(6) 0.038(5) 0.039(5) 0.033(4)
O1 0.014(3) 0.018(3) 0.022(3) 0.011(2) 0.007(2) 0.003(2)
O2 0.012(3) 0.020(3) 0.022(3) 0.011(2) 0.007(2) 0.002(2)
O4 0.011(3) 0.016(3) 0.024(3) 0.009(2) 0.006(2) 0.001(2)
O3 0.016(3) 0.022(3) 0.028(3) 0.015(3) 0.011(3) 0.002(2)
O5 0.015(3) 0.017(3) 0.035(3) 0.018(3) 0.015(3) 0.004(2)
O44 0.026(3) 0.024(3) 0.043(4) 0.014(3) 0.020(3) 0.007(3)
O45 0.027(3) 0.034(4) 0.036(4) 0.022(3) 0.016(3) 0.009(3)
O46 0.040(5) 0.064(6) 0.059(5) 0.025(5) 0.017(4) 0.025(4)
O47 0.028(4) 0.030(4) 0.029(3) 0.018(3) 0.012(3) 0.007(3)
O43 0.028(4) 0.061(5) 0.055(5) 0.043(4) 0.022(4) 0.020(4)
O40 0.032(4) 0.025(3) 0.035(4) 0.015(3) 0.016(3) 0.008(3)
O41 0.019(3) 0.023(3) 0.030(3) 0.011(3) 0.010(3) 0.003(3)
O42 0.051(5) 0.067(6) 0.069(6) 0.041(5) 0.041(5) 0.035(5)
O9 0.011(3) 0.018(3) 0.033(3) 0.013(3) 0.009(3) -0.002(2)
O16 0.020(3) 0.021(3) 0.028(3) 0.011(3) 0.013(3) 0.001(3)
O20 0.021(3) 0.025(4) 0.052(4) 0.016(3) 0.015(3) 0.002(3)
O14 0.018(3) 0.028(3) 0.038(4) 0.020(3) 0.014(3) 0.012(3)
O7 0.020(3) 0.028(3) 0.032(4) 0.019(3) 0.011(3) 0.002(3)
O11 0.017(3) 0.030(4) 0.032(4) 0.007(3) 0.006(3) 0.005(3)
O10 0.017(3) 0.026(3) 0.033(4) 0.013(3) 0.011(3) 0.004(3)
O18 0.024(3) 0.033(4) 0.035(4) 0.020(3) 0.013(3) 0.004(3)
O6 0.021(3) 0.028(4) 0.042(4) 0.022(3) 0.006(3) 0.008(3)
O17 0.045(4) 0.020(3) 0.042(4) 0.012(3) 0.030(4) 0.009(3)
O39 0.028(4) 0.037(4) 0.042(4) 0.020(3) 0.012(3) 0.011(3)
O15 0.029(4) 0.049(4) 0.033(4) 0.027(3) 0.018(3) 0.020(3)
O8 0.023(3) 0.026(3) 0.040(4) 0.014(3) 0.013(3) 0.012(3)
O29 0.028(4) 0.041(4) 0.041(4) 0.029(4) 0.002(3) -0.008(3)
O34 0.035(4) 0.032(4) 0.030(4) 0.015(3) 0.011(3) 0.016(3)
O12 0.017(3) 0.024(3) 0.032(3) 0.018(3) 0.006(3) 0.002(3)
O13 0.020(4) 0.035(4) 0.061(5) 0.037(4) -0.010(3) -0.013(3)
O50 0.040(4) 0.035(4) 0.069(6) 0.027(4) 0.018(4) 0.014(4)
O56 0.046(5) 0.045(5) 0.066(6) 0.012(4) 0.018(5) 0.023(4)
C1 0.019(4) 0.016(4) 0.028(5) 0.011(4) 0.012(4) 0.006(3)
C2 0.017(4) 0.016(4) 0.038(5) 0.015(4) 0.014(4) 0.008(3)
C3 0.035(5) 0.030(5) 0.031(5) 0.020(4) 0.020(4) 0.019(4)
C4 0.045(6) 0.034(6) 0.041(6) 0.026(5) 0.024(5) 0.029(5)
C5 0.040(6) 0.022(5) 0.038(6) 0.014(4) 0.020(5) 0.020(4)
C6 0.020(4) 0.022(5) 0.028(5) 0.012(4) 0.009(4) 0.009(4)
C7 0.014(4) 0.025(5) 0.031(5) 0.019(4) 0.012(4) 0.007(4)
C8 0.034(5) 0.015(4) 0.055(7) 0.022(4) 0.026(5) 0.010(4)
C9 0.019(5) 0.040(6) 0.038(6) 0.020(5) 0.017(4) 0.008(4)
C10 0.014(4) 0.021(4) 0.035(5) 0.016(4) 0.012(4) 0.010(4)
C11 0.014(4) 0.020(4) 0.037(5) 0.022(4) 0.010(4) 0.004(3)
C12 0.018(4) 0.020(4) 0.023(4) 0.010(4) 0.008(4) 0.005(4)
C13 0.014(4) 0.019(4) 0.040(5) 0.016(4) 0.011(4) 0.004(3)
C14 0.017(4) 0.030(5) 0.035(5) 0.019(4) 0.013(4) 0.011(4)
C15 0.012(4) 0.021(4) 0.028(5) 0.011(4) 0.008(4) -0.002(3)
C16 0.016(4) 0.012(4) 0.032(5) 0.013(4) 0.009(4) 0.003(3)
C17 0.014(4) 0.024(5) 0.042(5) 0.022(4) 0.017(4) 0.009(4)
C18 0.026(5) 0.020(5) 0.034(5) 0.017(4) 0.010(4) 0.002(4)
C19 0.015(4) 0.019(4) 0.030(5) 0.011(4) 0.009(4) 0.003(3)
C20 0.011(4) 0.042(6) 0.037(5) 0.022(5) 0.011(4) 0.003(4)

loop_
_atom_type_symbol
_atom_type_description
_atom_type_scat_dispersion_real
_atom_type_scat_dispersion_imag
_atom_type_scat_source
C C 0.0033 0.0016 'International Tables Vol C Tables 4.2.6.8 and 6.1.1.4'
H H 0.0000 0.0000 'International Tables Vol C Tables 4.2.6.8 and 6.1.1.4'
N N 0.0061 0.0033 'International Tables Vol C Tables 4.2.6.8 and 6.1.1.4'
Na Na 0.0362 0.0249 'International Tables Vol C Tables 4.2.6.8 and 6.1.1.4'
O O 0.0106 0.0060 'International Tables Vol C Tables 4.2.6.8 and 6.1.1.4'
P P 0.1023 0.0942 'International Tables Vol C Tables 4.2.6.8 and 6.1.1.4'
V V 0.3005 0.5294 'International Tables Vol C Tables 4.2.6.8 and 6.1.1.4'

loop_
_geom_angle_atom_site_label_1
_geom_angle_atom_site_label_2
_geom_angle_atom_site_label_3
_geom_angle
_geom_angle_site_symmetry_1
_geom_angle_site_symmetry_3
O6 V2 O17 108.2(4) . .
O6 V2 O2 105.0(3) . .
O17 V2 O2 146.4(3) . .
O6 V2 O1 103.4(3) . .
O17 V2 O1 88.6(3) . .
O2 V2 O1 79.3(2) . .
O6 V2 O10 105.0(3) . .
O17 V2 O10 85.2(3) . .
O2 V2 O10 90.7(3) . .
O1 V2 O10 151.5(3) . .
O6 V2 V1 108.0(3) . .
O17 V2 V1 122.2(2) . .
O2 V2 V1 39.53(17) . .
O1 V2 V1 39.80(17) . .
O10 V2 V1 125.59(19) . .
O7 V3 O3 106.4(3) . .
O7 V3 O11 109.1(3) . .
O3 V3 O11 144.2(3) . .
O7 V3 O2 102.6(3) . .
O3 V3 O2 80.1(2) . .
O11 V3 O2 88.4(3) . .
O7 V3 O12 102.9(3) . 2_577
O3 V3 O12 90.8(3) . 2_577
O11 V3 O12 85.3(3) . 2_577
O2 V3 O12 154.4(3) . 2_577
O7 V3 V1 109.0(2) . .
O3 V3 V1 40.05(18) . .
O11 V3 V1 120.8(2) . .
O2 V3 V1 40.01(17) . .
O12 V3 V1 126.75(18) 2_577 .
O9 V4 O15 107.2(3) . .
O9 V4 O1 104.8(3) . 2_577
O15 V4 O1 147.7(3) . 2_577
O9 V4 O4 103.4(3) . .
O15 V4 O4 88.7(3) . .
O1 V4 O4 79.8(2) 2_577 .
O9 V4 O16 104.9(3) . 2_577
O15 V4 O16 85.0(3) . 2_577
O1 V4 O16 90.9(3) 2_577 2_577
O4 V4 O16 151.6(3) . 2_577
O9 V4 V1 108.6(2) . 2_577
O15 V4 V1 122.3(2) . 2_577
O1 V4 V1 40.01(17) 2_577 2_577
O4 V4 V1 39.78(17) . 2_577
O16 V4 V1 125.78(18) 2_577 2_577
O8 V5 O13 106.7(4) . .
O8 V5 O4 104.9(3) . .
O13 V5 O4 148.0(3) . .
O8 V5 O3 103.6(3) . 2_577
O13 V5 O3 88.5(3) . 2_577
O4 V5 O3 79.0(2) . 2_577
O8 V5 O14 103.2(3) . .
O13 V5 O14 86.2(3) . .
O4 V5 O14 91.8(2) . .
O3 V5 O14 153.1(3) 2_577 .
O8 V5 V1 108.4(2) . 2_577
O13 V5 V1 122.4(2) . 2_577
O4 V5 V1 39.38(17) . 2_577
O3 V5 V1 39.65(17) 2_577 2_577
O14 V5 V1 126.73(18) . 2_577
O5 V1 O4 111.5(3) . 2_577
O5 V1 O2 110.4(3) . .
O4 V1 O2 138.0(3) 2_577 .
O5 V1 O3 111.6(3) . .
O4 V1 O3 82.8(2) 2_577 .
O2 V1 O3 82.7(3) . .
O5 V1 O1 110.2(3) . .
O4 V1 O1 82.4(2) 2_577 .
O2 V1 O1 82.7(2) . .
O3 V1 O1 138.2(3) . .
O5 V1 V3 118.5(2) . .
O4 V1 V3 114.07(18) 2_577 .
O2 V1 V3 41.80(17) . .
O3 V1 V3 40.90(18) . .
O1 V1 V3 114.74(18) . .
O5 V1 V4 118.3(2) . 2_577
O4 V1 V4 41.25(17) 2_577 2_577
O2 V1 V4 114.08(18) . 2_577
O3 V1 V4 114.36(18) . 2_577
O1 V1 V4 41.11(17) . 2_577
V3 V1 V4 123.20(6) . 2_577
O5 V1 V2 116.9(2) . .
O4 V1 V2 114.57(19) 2_577 .
O2 V1 V2 41.22(17) . .
O3 V1 V2 114.69(19) . .
O1 V1 V2 41.53(17) . .
V3 V1 V2 77.56(5) . .
V4 V1 V2 77.13(5) 2_577 .
O5 V1 V5 119.2(2) . 2_577
O4 V1 V5 41.19(17) 2_577 2_577
O2 V1 V5 114.57(18) . 2_577
O3 V1 V5 41.66(18) . 2_577
O1 V1 V5 114.08(18) . 2_577
V3 V1 V5 76.88(5) . 2_577
V4 V1 V5 76.79(5) 2_577 2_577
V2 V1 V5 123.96(6) . 2_577
O18 P1 O10 112.3(4) . .
O18 P1 O11 111.4(4) . .
O10 P1 O11 112.2(4) . .
O18 P1 C19 109.5(4) . .
O10 P1 C19 106.2(4) . .
O11 P1 C19 104.8(4) . .
O34 P2 O13 111.7(5) . .
O34 P2 O12 111.8(4) . .
O13 P2 O12 112.1(4) . .
O34 P2 C17 109.2(4) . .
O13 P2 C17 105.1(4) . .
O12 P2 C17 106.7(4) . .
O20 P3 O14 111.9(4) . .
O20 P3 O15 112.1(4) . .
O14 P3 O15 112.5(4) . .
O20 P3 C10 109.3(4) . .
O14 P3 C10 106.9(4) . .
O15 P3 C10 103.7(4) . .
O39 P4 O16 112.2(4) . .
O39 P4 O17 111.9(4) . .
O16 P4 O17 111.9(4) . .
O39 P4 C1 109.1(4) . .
O16 P4 C1 106.9(4) . .
O17 P4 C1 104.4(4) . .
O29 Na1 O47 102.5(3) . .
O29 Na1 O44 96.1(3) . .
O47 Na1 O44 105.9(3) . .
O29 Na1 O5 165.3(3) . .
O47 Na1 O5 89.6(2) . .
O44 Na1 O5 88.5(2) . .
O29 Na1 O45 79.3(3) . .
O47 Na1 O45 168.1(3) . .
O44 Na1 O45 85.4(2) . .
O5 Na1 O45 87.2(2) . .
O29 Na1 O46 88.4(3) . .
O47 Na1 O46 85.6(3) . .
O44 Na1 O46 166.3(3) . .
O5 Na1 O46 84.1(3) . .
O45 Na1 O46 82.7(3) . .
O29 Na1 Na5 53.2(3) . .
O47 Na1 Na5 124.4(3) . .
O44 Na1 Na5 123.9(3) . .
O5 Na1 Na5 112.9(2) . .
O45 Na1 Na5 47.5(2) . .
O46 Na1 Na5 50.1(3) . .
O29 Na1 Na2 145.5(2) . .
O47 Na1 Na2 43.96(17) . .
O44 Na1 Na2 101.0(2) . .
O5 Na1 Na2 45.63(16) . .
O45 Na1 Na2 131.5(2) . .
O46 Na1 Na2 82.0(2) . .
Na5 Na1 Na2 131.5(2) . .
O40 Na2 O47 103.4(3) . .
O40 Na2 O43 96.6(3) . .
O47 Na2 O43 106.8(3) . .
O40 Na2 O41 79.4(2) . .
O47 Na2 O41 166.7(3) . .
O43 Na2 O41 85.6(2) . .
O40 Na2 O42 85.4(3) . .
O47 Na2 O42 87.7(3) . .
O43 Na2 O42 164.4(3) . .
O41 Na2 O42 79.5(3) . .
O40 Na2 O5 164.0(3) . .
O47 Na2 O5 89.1(2) . .
O43 Na2 O5 89.1(3) . .
O41 Na2 O5 86.2(2) . .
O42 Na2 O5 85.2(3) . .
O40 Na2 Na3 50.9(2) . .
O47 Na2 Na3 123.5(2) . .
O43 Na2 Na3 123.5(2) . .
O41 Na2 Na3 48.5(2) . .
O42 Na2 Na3 47.4(2) . .
O5 Na2 Na3 113.7(2) . .
O40 Na2 Na1 146.4(2) . .
O47 Na2 Na1 43.77(18) . .
O43 Na2 Na1 100.4(2) . .
O41 Na2 Na1 130.5(2) . .
O42 Na2 Na1 85.9(2) . .
O5 Na2 Na1 45.35(15) . .
Na3 Na2 Na1 132.94(18) . .
O40 Na2 Na6 70.7(2) . .
O47 Na2 Na6 43.0(2) . .
O43 Na2 Na6 136.6(2) . .
O41 Na2 Na6 129.3(2) . .
O42 Na2 Na6 58.6(2) . .
O5 Na2 Na6 114.7(2) . .
Na3 Na2 Na6 81.07(19) . .
Na1 Na2 Na6 77.06(15) . .
O56 Na3 O42 83.3(6) . .
O56 Na3 O63 83.1(6) . .
O42 Na3 O63 161.8(5) . .
O56 Na3 O41 65.5(5) . .
O42 Na3 O41 80.5(3) . .
O63 Na3 O41 82.9(4) . .
O56 Na3 O66 139.1(6) . .
O42 Na3 O66 117.8(5) . .
O63 Na3 O66 80.3(5) . .
O41 Na3 O66 147.0(4) . .
O56 Na3 O40 140.5(6) . .
O42 Na3 O40 83.3(3) . .
O63 Na3 O40 99.8(4) . .
O41 Na3 O40 75.8(3) . .
O66 Na3 O40 79.3(4) . .
O56 Na3 O65 54.7(6) . .
O42 Na3 O65 89.2(6) . .
O63 Na3 O65 92.7(6) . .
O41 Na3 O65 120.1(6) . .
O66 Na3 O65 89.0(6) . .
O40 Na3 O65 161.1(6) . .
O56 Na3 Na2 98.5(5) . .
O42 Na3 Na2 49.2(2) . .
O63 Na3 Na2 121.6(4) . .
O41 Na3 Na2 47.9(2) . .
O66 Na3 Na2 122.0(4) . .
O40 Na3 Na2 46.45(19) . .
O65 Na3 Na2 135.3(5) . .
O69 Na5 O205 111.7(11) . .
O69 Na5 O45 67.4(5) . .
O205 Na5 O45 167.1(11) . .
O69 Na5 O58 62.2(6) . .
O205 Na5 O58 108.9(11) . .
O45 Na5 O58 82.4(4) . .
O69 Na5 O46 110.9(6) . .
O205 Na5 O46 84.0(10) . .
O45 Na5 O46 84.4(4) . .
O58 Na5 O46 166.7(5) . .
O69 Na5 O29 139.0(6) . .
O205 Na5 O29 108.0(10) . .
O45 Na5 O29 76.2(3) . .
O58 Na5 O29 95.4(5) . .
O46 Na5 O29 82.9(4) . .
O69 Na5 O100 127.5(7) . .
O205 Na5 O100 48.5(11) . .
O45 Na5 O100 142.9(5) . .
O58 Na5 O100 78.8(5) . .
O46 Na5 O100 113.2(5) . .
O29 Na5 O100 74.1(4) . .
O69 Na5 Na1 113.4(6) . .
O205 Na5 Na1 124.0(10) . .
O45 Na5 Na1 50.0(2) . .
O58 Na5 Na1 120.5(4) . .
O46 Na5 Na1 49.8(3) . .
O29 Na5 Na1 46.4(2) . .
O100 Na5 Na1 116.4(4) . .
V1 O1 V4 98.9(3) . 2_577
V1 O1 V2 98.7(3) . .
V4 O1 V2 137.8(3) 2_577 .
V1 O2 V2 99.3(2) . .
V1 O2 V3 98.2(3) . .
V2 O2 V3 138.2(3) . .
V1 O4 V4 99.0(3) 2_577 .
V1 O4 V5 99.4(2) 2_577 .
V4 O4 V5 137.0(3) . .
V1 O3 V3 99.1(3) . .
V1 O3 V5 98.7(3) . 2_577
V3 O3 V5 137.2(3) . 2_577
V1 O5 Na1 135.6(3) . .
V1 O5 Na2 135.4(3) . .
Na1 O5 Na2 89.0(2) . .
Na5 O45 Na1 82.4(3) . .
Na1 O46 Na5 80.1(3) . .
Na1 O47 Na2 92.3(2) . .
Na1 O47 Na6 128.6(3) . .
Na2 O47 Na6 101.7(3) . .
Na2 O40 Na3 82.6(3) . .
Na2 O41 Na3 83.6(3) . .
Na3 O42 Na2 83.5(3) . .
P4 O16 V4 135.0(4) . 2_577
P3 O14 V5 134.0(4) . .
P1 O11 V3 137.6(4) . .
P1 O10 V2 134.6(4) . .
P4 O17 V2 140.0(4) . .
P3 O15 V4 140.8(4) . .
Na1 O29 Na5 80.5(3) . .
P2 O12 V3 136.1(4) . 2_577
P2 O13 V5 141.2(4) . .
C8 C1 C2 118.7(8) . .
C8 C1 P4 119.7(7) . .
C2 C1 P4 121.5(7) . .
C7 C2 C3 118.6(8) . .
C7 C2 C1 120.4(8) . .
C3 C2 C1 121.0(8) . .
C4 C3 C2 120.9(9) . .
C4 C3 H3 119.6 . .
C2 C3 H3 119.6 . .
C3 C4 C5 120.3(9) . .
C3 C4 H4 119.8 . .
C5 C4 H4 119.8 . .
C6 C5 C4 119.5(9) . .
C6 C5 H5 120.2 . .
C4 C5 H5 120.2 . .
C5 C6 C7 121.7(9) . .
C5 C6 H6A 119.1 . .
C7 C6 H6A 119.2 . .
C6 C7 C2 119.0(8) . .
C6 C7 C17 122.3(8) . .
C2 C7 C17 118.7(8) . .
C1 C8 C18 121.1(8) . .
C1 C8 H8 119.5 . .
C18 C8 H8 119.5 . .
C10 C9 C20 121.5(8) . .
C10 C9 H9 119.3 . .
C20 C9 H9 119.3 . .
C9 C10 C11 119.4(8) . .
C9 C10 P3 120.6(7) . .
C11 C10 P3 120.0(6) . .
C12 C11 C16 118.2(8) . .
C12 C11 C10 122.5(8) . .
C16 C11 C10 119.3(8) . .
C13 C12 C11 121.0(8) . .
C13 C12 H12 119.5 . .
C11 C12 H12 119.5 . .
C12 C13 C14 121.0(8) . .
C12 C13 H13 119.5 . .
C14 C13 H13 119.5 . .
C13 C14 C15 120.0(8) . .
C13 C14 H14 120.0 . .
C15 C14 H14 120.0 . .
C14 C15 C16 120.7(8) . .
C14 C15 H15 119.6 . .
C16 C15 H15 119.6 . .
C15 C16 C11 119.1(8) . .
C15 C16 C19 121.8(8) . .
C11 C16 C19 119.1(8) . .
C18 C17 C7 120.0(9) . .
C18 C17 P2 120.2(7) . .
C7 C17 P2 119.8(7) . .
C17 C18 C8 121.0(8) . .
C17 C18 H18 119.5 . .
C8 C18 H18 119.5 . .
C20 C19 C16 119.3(8) . .
C20 C19 P1 120.4(7) . .
C16 C19 P1 120.2(7) . .
C19 C20 C9 121.4(8) . .
C19 C20 H20 119.3 . .
C9 C20 H20 119.3 . .
O2W Na6 O47 97.9(3) . .
O2W Na6 O6W 113.1(4) . .
O47 Na6 O6W 107.1(4) . .
O2W Na6 O50 124.9(4) . .
O47 Na6 O50 127.3(4) . .
O6W Na6 O50 84.8(4) . .
O2W Na6 Na2 90.5(3) . .
O47 Na6 Na2 35.34(17) . .
O6W Na6 Na2 78.6(3) . .
O50 Na6 Na2 144.6(3) . .

loop_
_geom_bond_atom_site_label_1
_geom_bond_atom_site_label_2
_geom_bond_distance
_geom_bond_site_symmetry_2
V2 O6 1.613(6) .
V2 O17 1.926(7) .
V2 O2 1.964(6) .
V2 O1 1.972(6) .
V2 O10 1.977(6) .
V2 V1 2.941(2) .
V3 O7 1.607(6) .
V3 O3 1.936(6) .
V3 O11 1.948(7) .
V3 O2 1.966(6) .
V3 O12 1.974(6) 2_577
V3 V1 2.9196(19) .
V4 O9 1.613(6) .
V4 O15 1.932(7) .
V4 O1 1.948(6) 2_577
V4 O4 1.953(6) .
V4 O16 1.982(6) 2_577
V4 V1 2.9263(19) 2_577
V5 O8 1.609(7) .
V5 O13 1.926(7) .
V5 O4 1.967(6) .
V5 O3 1.982(6) 2_577
V5 O14 1.991(6) .
V5 V1 2.947(2) 2_577
V1 O5 1.606(6) .
V1 O4 1.895(6) 2_577
V1 O2 1.897(6) .
V1 O3 1.902(6) .
V1 O1 1.904(6) .
V1 V4 2.9263(19) 2_577
V1 V5 2.947(2) 2_577
P1 O18 1.516(7) .
P1 O10 1.526(6) .
P1 O11 1.528(7) .
P1 C19 1.801(9) .
P2 O34 1.527(7) .
P2 O13 1.530(7) .
P2 O12 1.535(6) .
P2 C17 1.809(10) .
P3 O20 1.512(7) .
P3 O14 1.526(6) .
P3 O15 1.527(7) .
P3 C10 1.804(9) .
P4 O39 1.500(7) .
P4 O16 1.529(7) .
P4 O17 1.529(7) .
P4 C1 1.798(9) .
Na1 O29 2.340(8) .
Na1 O47 2.390(7) .
Na1 O44 2.393(7) .
Na1 O5 2.456(7) .
Na1 O45 2.466(8) .
Na1 O46 2.474(9) .
Na1 Na5 3.189(9) .
Na1 Na2 3.452(5) .
Na2 O40 2.364(7) .
Na2 O47 2.398(7) .
Na2 O43 2.406(8) .
Na2 O41 2.417(7) .
Na2 O42 2.464(9) .
Na2 O5 2.468(7) .
Na2 Na3 3.235(7) .
Na2 Na6 4.060(9) .
Na3 O56 1.356(11) .
Na3 O42 2.396(11) .
Na3 O63 2.430(15) .
Na3 O41 2.439(9) .
Na3 O66 2.483(14) .
Na3 O40 2.534(10) .
Na3 O65 2.60(2) .
Na5 O69 1.878(17) .
Na5 O205 2.15(4) .
Na5 O45 2.372(11) .
Na5 O58 2.432(16) .
Na5 O46 2.482(13) .
Na5 O29 2.589(12) .
Na5 O100 2.682(18) .
O1 V4 1.948(6) 2_577
O4 V1 1.895(6) 2_577
O3 V5 1.982(6) 2_577
O47 Na6 2.826(11) .
O16 V4 1.982(6) 2_577
O12 V3 1.974(6) 2_577
O50 Na6 2.924(12) .
C1 C8 1.391(13) .
C1 C2 1.436(12) .
C2 C7 1.413(13) .
C2 C3 1.428(12) .
C3 C4 1.371(14) .
C3 H3 0.9300 .
C4 C5 1.397(14) .
C4 H4 0.9300 .
C5 C6 1.388(13) .
C5 H5 0.9300 .
C6 C7 1.394(13) .
C6 H6A 0.9300 .
C7 C17 1.453(12) .
C8 C18 1.420(14) .
C8 H8 0.9300 .
C9 C10 1.374(13) .
C9 C20 1.411(14) .
C9 H9 0.9300 .
C10 C11 1.440(12) .
C11 C12 1.422(12) .
C11 C16 1.436(13) .
C12 C13 1.377(12) .
C12 H12 0.9300 .
C13 C14 1.386(14) .
C13 H13 0.9300 .
C14 C15 1.399(12) .
C14 H14 0.9300 .
C15 C16 1.409(12) .
C15 H15 0.9300 .
C16 C19 1.445(12) .
C17 C18 1.362(13) .
C18 H18 0.9300 .
C19 C20 1.373(13) .
C20 H20 0.9300 .
Na6 O2W 2.728(12) .
Na6 O6W 2.828(15) .
